data_7043626
loop_
_publ_author_name
'Wang, Jian'
'Miao, Hao'
'Xiao, Zhao-Xin'
'Zhou, Yan'
'Deng, Lin-Dan'
'Zhang, Yiquan'
'Wang, Xin-Yi'

_publ_section_title
;
 Syntheses, Structures and Magnetic Properties of Lanthanide Complexes of
 the Pyrimidyl-Substituted Nitronyl Nitroxide Radical
;
_journal_name_full 'Dalton Trans.'
_journal_paper_doi 10.1039/C7DT01037K
_journal_year 2017
_chemical_formula_sum 'C44.5 H33 F36 Ho2 N4 O16'
_chemical_formula_weight 1893.61
_chemical_name_common '[(NIT-2-Pm)(Ho)2(hfac)6(H2O)2]0.5(C7H16)'
_space_group_crystal_system monoclinic
_space_group_IT_number 15
_space_group_name_Hall '-C 2yc'
_space_group_name_H-M_alt 'C 1 2/c 1'
_symmetry_space_group_name_Hall '-C 2yc'
_symmetry_space_group_name_H-M 'C 1 2/c 1'
_atom_sites_solution_hydrogens mixed
_audit_creation_method SHELXL-2014/7
_audit_update_record
;
2017-06-28 deposited with the CCDC.
2017-07-14 downloaded from the CCDC.
;
_cell_angle_alpha 90
_cell_angle_beta 122.3400(10)
_cell_angle_gamma 90
_cell_formula_units_Z 8
_cell_length_a 27.5064(15)
_cell_length_b 24.3120(13)
_cell_length_c 22.9255(12)
_cell_measurement_reflns_used 7167
_cell_measurement_temperature 296(2)
_cell_measurement_theta_max 22.36
_cell_measurement_theta_min 2.40
_cell_volume 12953.1(12)
_computing_cell_refinement 'Bruker SMART'
_computing_data_collection 'Bruker SMART'
_computing_data_reduction 'Bruker SAINT'
_computing_molecular_graphics 'Bruker SHELXTL'
_computing_publication_material 'Bruker SHELXTL'
_computing_structure_refinement 'SHELXL-2014/7 (Sheldrick, 2014)'
_computing_structure_solution 'Bruker SHELXTL'
_diffrn_ambient_temperature 296(2)
_diffrn_measured_fraction_theta_full 1.000
_diffrn_measured_fraction_theta_max 0.999
_diffrn_measurement_device_type 'CCD area detector'
_diffrn_measurement_method 'phi and omega scans'
_diffrn_radiation_type MoK\a
_diffrn_radiation_wavelength 0.71073
_diffrn_reflns_av_R_equivalents 0.0449
_diffrn_reflns_av_unetI/netI 0.0527
_diffrn_reflns_Laue_measured_fraction_full 1.000
_diffrn_reflns_Laue_measured_fraction_max 0.999
_diffrn_reflns_limit_h_max 35
_diffrn_reflns_limit_h_min -33
_diffrn_reflns_limit_k_max 31
_diffrn_reflns_limit_k_min -27
_diffrn_reflns_limit_l_max 29
_diffrn_reflns_limit_l_min -29
_diffrn_reflns_number 44034
_diffrn_reflns_point_group_measured_fraction_full 1.000
_diffrn_reflns_point_group_measured_fraction_max 0.999
_diffrn_reflns_theta_full 25.242
_diffrn_reflns_theta_max 27.499
_diffrn_reflns_theta_min 1.212
_exptl_absorpt_coefficient_mu 2.593
_exptl_absorpt_correction_T_max 0.61
_exptl_absorpt_correction_T_min 0.41
_exptl_absorpt_correction_type multi-scan
_exptl_absorpt_process_details sadabs
_exptl_crystal_colour PURPLE
_exptl_crystal_density_diffrn 1.942
_exptl_crystal_description BLOCK
_exptl_crystal_F_000 7312
_exptl_crystal_size_max 0.320
_exptl_crystal_size_mid 0.210
_exptl_crystal_size_min 0.150
_refine_diff_density_max 0.990
_refine_diff_density_min -0.912
_refine_diff_density_rms 0.096
_refine_ls_extinction_method none
_refine_ls_goodness_of_fit_ref 1.046
_refine_ls_hydrogen_treatment constr
_refine_ls_matrix_type full
_refine_ls_number_parameters 1049
_refine_ls_number_reflns 14867
_refine_ls_number_restraints 760
_refine_ls_restrained_S_all 1.134
_refine_ls_R_factor_all 0.0713
_refine_ls_R_factor_gt 0.0418
_refine_ls_shift/su_max 0.047
_refine_ls_shift/su_mean 0.001
_refine_ls_structure_factor_coef Fsqd
_refine_ls_weighting_details 'w=1/[\s^2^(Fo^2^)+(0.0510P)^2^] where P=(Fo^2^+2Fc^2^)/3'
_refine_ls_weighting_scheme calc
_refine_ls_wR_factor_gt 0.0968
_refine_ls_wR_factor_ref 0.1104
_reflns_Friedel_coverage 0.000
_reflns_number_gt 10095
_reflns_number_total 14867
_reflns_threshold_expression 'I > 2\s(I)'
_cod_data_source_file c7dt01037k4.cif
_cod_data_source_block 1538981
_cod_original_formula_sum 'C44.50 H33 F36 Ho2 N4 O16'
_cod_database_code 7043626
_shelx_shelxl_version_number 2014/7
_shelx_space_group_comment
;
The symmetry employed for this shelxl refinement is uniquely defined
by the following loop, which should always be used as a source of
symmetry information in preference to the above space-group names.
They are only intended as comments.
;
_shelx_estimated_absorpt_t_min 0.491
_shelx_estimated_absorpt_t_max 0.697

loop_
_space_group_symop_operation_xyz
'x, y, z'
'-x, y, -z+1/2'
'x+1/2, y+1/2, z'
'-x+1/2, y+1/2, -z+1/2'
'-x, -y, -z'
'x, -y, z-1/2'
'-x+1/2, -y+1/2, -z'
'x+1/2, -y+1/2, z-1/2'

loop_
_atom_site_label
_atom_site_type_symbol
_atom_site_fract_x
_atom_site_fract_y
_atom_site_fract_z
_atom_site_U_iso_or_equiv
_atom_site_adp_type
_atom_site_occupancy
_atom_site_site_symmetry_order
_atom_site_calc_flag
_atom_site_refinement_flags_posn
_atom_site_refinement_flags_adp
_atom_site_refinement_flags_occupancy
_atom_site_disorder_assembly
_atom_site_disorder_group
Ho1 Ho 0.18973(2) 0.01133(2) 0.27157(2) 0.04369(8) Uani 1 1 d . . . . .
Ho2 Ho 0.16207(2) 0.30413(2) 0.14662(2) 0.04621(8) Uani 1 1 d . . . . .
F1 F 0.1196(4) 0.0993(4) 0.0520(4) 0.091(2) Uani 0.5 1 d D U P A 1
F2 F 0.1705(6) 0.0583(9) 0.0150(7) 0.099(4) Uani 0.5 1 d D U P A 1
F3 F 0.2077(5) 0.1169(4) 0.1003(4) 0.093(3) Uani 0.5 1 d D U P A 1
F16 F 0.3176(6) -0.0070(5) 0.5309(4) 0.101(3) Uani 0.5 1 d D U P B 1
F17 F 0.3218(7) 0.0801(8) 0.5150(8) 0.143(6) Uani 0.5 1 d D U P B 1
F18 F 0.2748(5) 0.0450(9) 0.5575(5) 0.125(5) Uani 0.5 1 d D U P B 1
F19 F 0.0043(6) 0.2098(7) -0.0503(7) 0.145(4) Uani 0.5 1 d D U P C 1
F20 F 0.0219(7) 0.2225(7) -0.1276(7) 0.139(5) Uani 0.5 1 d D U P C 1
F21 F -0.0110(5) 0.2888(5) -0.0950(8) 0.147(5) Uani 0.5 1 d D U P C 1
F22 F 0.1712(5) 0.3610(6) -0.0834(5) 0.129(3) Uani 0.5 1 d D U P D 1
F23 F 0.2568(6) 0.3381(6) 0.0131(7) 0.152(3) Uani 0.5 1 d D U P D 1
F24 F 0.2365(4) 0.3835(4) 0.0197(5) 0.117(2) Uani 0.5 1 d D U P D 1
C31 C 0.2036(7) 0.3396(8) -0.0210(8) 0.127(3) Uani 0.5 1 d D U P D 1
C37 C 0.1764(7) 0.2609(7) 0.3517(8) 0.108(4) Uani 0.5 1 d D U P E 1
F31 F 0.1669(6) 0.2074(5) 0.3282(7) 0.107(3) Uani 0.5 1 d D U P E 1
F32 F 0.1330(5) 0.2677(5) 0.3636(6) 0.100(3) Uani 0.5 1 d D U P E 1
F33 F 0.2278(4) 0.2638(4) 0.4105(4) 0.115(3) Uani 0.5 1 d D U P E 1
F3' F 0.2329(4) 0.0781(5) 0.0862(5) 0.130(3) Uani 0.5 1 d D U P A 2
F1' F 0.1657(7) 0.1192(5) 0.0830(6) 0.122(4) Uani 0.5 1 d D U P A 2
F2' F 0.1482(5) 0.0565(8) 0.0085(6) 0.089(4) Uani 0.5 1 d D U P A 2
F16' F 0.2903(9) -0.0047(8) 0.5449(9) 0.184(8) Uani 0.5 1 d D U P B 2
F18' F 0.2904(7) 0.0821(7) 0.5466(7) 0.137(6) Uani 0.5 1 d D U P B 2
F17' F 0.3369(5) 0.0412(10) 0.5144(7) 0.139(5) Uani 0.5 1 d D U P B 2
F19' F -0.0140(4) 0.2590(7) -0.0637(6) 0.125(4) Uani 0.5 1 d D U P C 2
F20' F 0.0296(6) 0.1880(5) -0.0667(9) 0.169(5) Uani 0.5 1 d D U P C 2
F21' F 0.0105(7) 0.2561(7) -0.1384(6) 0.143(5) Uani 0.5 1 d D U P C 2
F22' F 0.1938(7) 0.3704(7) -0.0503(8) 0.162(4) Uani 0.5 1 d D U P D 2
F23' F 0.2617(5) 0.3025(5) 0.0090(6) 0.128(3) Uani 0.5 1 d D U P D 2
F24' F 0.2059(4) 0.2930(5) -0.0697(5) 0.125(2) Uani 0.5 1 d D U P D 2
C31' C 0.2101(8) 0.3233(8) -0.0199(10) 0.136(3) Uani 0.5 1 d D U P D 2
C37' C 0.1641(8) 0.2594(7) 0.3408(9) 0.117(4) Uani 0.5 1 d D U P E 2
F33' F 0.1707(8) 0.2788(6) 0.3980(7) 0.152(4) Uani 0.5 1 d D U P E 2
F32' F 0.1112(6) 0.2345(7) 0.3044(8) 0.186(4) Uani 0.5 1 d D U P E 2
F31' F 0.1971(6) 0.2147(7) 0.3559(8) 0.135(4) Uani 0.5 1 d D U P E 2
F4 F 0.1441(4) -0.1278(2) 0.0467(3) 0.218(4) Uani 1 1 d . U . . .
F5 F 0.1227(2) -0.1486(2) 0.1153(3) 0.156(2) Uani 1 1 d . U . . .
F6 F 0.2043(2) -0.1593(2) 0.1430(3) 0.144(2) Uani 1 1 d . U . . .
F7 F -0.0374(2) -0.0627(3) 0.0917(3) 0.188(3) Uani 1 1 d . U . . .
F8 F 0.0155(2) -0.0676(3) 0.0518(2) 0.151(2) Uani 1 1 d . U . . .
F9 F -0.00699(19) 0.0084(2) 0.0722(2) 0.1203(17) Uani 1 1 d . U . . .
F10 F 0.1562(2) -0.17292(17) 0.3420(2) 0.1051(13) Uani 1 1 d . U . . .
F11 F 0.0672(2) -0.1679(3) 0.2914(3) 0.182(3) Uani 1 1 d . U . . .
F12 F 0.1210(3) -0.1191(2) 0.3776(3) 0.149(2) Uani 1 1 d . U . . .
F13 F 0.0401(3) 0.0543(3) 0.3244(4) 0.178(3) Uani 1 1 d . U . . .
F14 F 0.0629(2) 0.1282(3) 0.3045(3) 0.146(2) Uani 1 1 d . U . . .
F15 F 0.0888(3) 0.1054(4) 0.4065(3) 0.263(5) Uani 1 1 d . U . . .
F25 F -0.0389(3) 0.2874(3) 0.0867(6) 0.242(4) Uani 1 1 d . U . . .
F26 F -0.0640(2) 0.3650(3) 0.0666(4) 0.209(3) Uani 1 1 d . U . . .
F27 F -0.0086(3) 0.3374(5) 0.1622(4) 0.247(5) Uani 1 1 d . U . . .
F28 F 0.0067(2) 0.4596(2) -0.0504(3) 0.143(2) Uani 1 1 d . U . . .
F29 F 0.0794(3) 0.4310(3) -0.0471(3) 0.160(2) Uani 1 1 d . U . . .
F30 F 0.0883(3) 0.4901(2) 0.0236(3) 0.150(2) Uani 1 1 d . U . . .
F34 F 0.1002(2) 0.4735(2) 0.2016(3) 0.140(2) Uani 1 1 d . U . . .
F35 F 0.1815(2) 0.4849(2) 0.2913(3) 0.1326(18) Uani 1 1 d . U . . .
F36 F 0.1136(2) 0.45591(19) 0.3004(3) 0.1222(16) Uani 1 1 d . U . . .
O1 O 0.24326(14) 0.09339(14) 0.32054(16) 0.0525(8) Uani 1 1 d . . . . .
O2 O 0.28504(15) -0.02395(15) 0.32599(18) 0.0597(9) Uani 1 1 d . . . . .
H2A H 0.2974 -0.0362 0.3717 0.072 Uiso 1 1 d R U . . .
H2B H 0.2856 -0.0544 0.2996 0.072 Uiso 1 1 d R U . . .
O3 O 0.20244(14) 0.04432(14) 0.18387(16) 0.0506(8) Uani 1 1 d . . . . .
O4 O 0.19486(15) -0.06677(15) 0.20367(17) 0.0557(9) Uani 1 1 d . . . . .
O5 O 0.09860(15) -0.00883(15) 0.17887(18) 0.0573(9) Uani 1 1 d . . . . .
O6 O 0.16195(15) -0.06972(15) 0.30131(17) 0.0546(9) Uani 1 1 d . . . . .
O7 O 0.12999(14) 0.04357(16) 0.30627(18) 0.0576(9) Uani 1 1 d . . . . .
O8 O 0.24307(15) 0.01190(15) 0.39565(17) 0.0529(9) Uani 1 1 d . . . . .
O9 O 0.22928(14) 0.23179(14) 0.17465(18) 0.0513(8) Uani 1 1 d . . . . .
O10 O 0.25235(14) 0.34865(15) 0.19832(18) 0.0579(9) Uani 1 1 d . . . . .
H10A H 0.2824 0.3216 0.2189 0.069 Uiso 1 1 d R U . . .
H10B H 0.2546 0.3686 0.1637 0.069 Uiso 1 1 d R U . . .
O11 O 0.09538(15) 0.26539(15) 0.04108(19) 0.0609(10) Uani 1 1 d . . . . .
O12 O 0.19782(15) 0.31025(15) 0.07202(18) 0.0581(9) Uani 1 1 d . . . . .
O13 O 0.07323(15) 0.31705(16) 0.13437(19) 0.0623(10) Uani 1 1 d . . . . .
O14 O 0.11981(15) 0.38020(15) 0.07373(18) 0.0608(10) Uani 1 1 d . . . . .
O15 O 0.18570(16) 0.28107(16) 0.25902(19) 0.0614(10) Uani 1 1 d . . . . .
O16 O 0.16788(15) 0.38875(15) 0.21345(19) 0.0606(10) Uani 1 1 d . . . . .
N1 N 0.25501(16) 0.13215(16) 0.29213(19) 0.0438(9) Uani 1 1 d . . . . .
N2 N 0.24834(16) 0.19601(17) 0.2219(2) 0.0472(10) Uani 1 1 d . . . . .
N3 N 0.13252(17) 0.11224(17) 0.2077(2) 0.0495(10) Uani 1 1 d . . . . .
N4 N 0.12488(17) 0.20064(17) 0.1575(2) 0.0537(11) Uani 1 1 d . . . . .
C1 C 0.2175(2) 0.16191(19) 0.2360(2) 0.0438(11) Uani 1 1 d . . . . .
C2 C 0.1544(2) 0.1581(2) 0.1980(3) 0.0467(12) Uani 1 1 d . . . . .
C3 C 0.0753(2) 0.1101(2) 0.1734(3) 0.0642(16) Uani 1 1 d . . . . .
H1 H 0.0579 0.0802 0.1805 0.077 Uiso 1 1 calc R U . . .
C4 C 0.0412(2) 0.1502(3) 0.1283(3) 0.0725(18) Uani 1 1 d . . . . .
H2 H 0.0013 0.1470 0.1032 0.087 Uiso 1 1 calc R U . . .
C5 C 0.0672(2) 0.1949(2) 0.1209(3) 0.0696(17) Uani 1 1 d . . . . .
H3 H 0.0445 0.2222 0.0898 0.084 Uiso 1 1 calc R U . . .
C6 C 0.3154(2) 0.1530(2) 0.3264(3) 0.0594(14) Uani 1 1 d . . . . .
C7 C 0.3222(3) 0.1930(3) 0.3825(3) 0.092(2) Uani 1 1 d . . . . .
H8A H 0.2989 0.2250 0.3610 0.138 Uiso 1 1 calc R U . . .
H8B H 0.3618 0.2037 0.4116 0.138 Uiso 1 1 calc R U . . .
H8C H 0.3099 0.1751 0.4099 0.138 Uiso 1 1 calc R U . . .
C8 C 0.3579(3) 0.1071(3) 0.3596(4) 0.099(3) Uani 1 1 d . . . . .
H6A H 0.3545 0.0911 0.3957 0.149 Uiso 1 1 calc R U . . .
H6B H 0.3961 0.1212 0.3789 0.149 Uiso 1 1 calc R U . . .
H6C H 0.3501 0.0796 0.3257 0.149 Uiso 1 1 calc R U . . .
C9 C 0.3125(2) 0.1834(2) 0.2658(3) 0.0557(14) Uani 1 1 d . . . . .
C10 C 0.3462(3) 0.2350(3) 0.2818(4) 0.108(3) Uani 1 1 d . . . . .
H11A H 0.3403 0.2504 0.2400 0.163 Uiso 1 1 calc R U . . .
H11B H 0.3863 0.2271 0.3130 0.163 Uiso 1 1 calc R U . . .
H11C H 0.3338 0.2608 0.3029 0.163 Uiso 1 1 calc R U . . .
C11 C 0.3244(3) 0.1443(3) 0.2222(3) 0.093(2) Uani 1 1 d . . . . .
H9A H 0.3651 0.1384 0.2448 0.139 Uiso 1 1 calc R U . . .
H9B H 0.3098 0.1602 0.1775 0.139 Uiso 1 1 calc R U . . .
H9C H 0.3056 0.1097 0.2172 0.139 Uiso 1 1 calc R U . . .
C12 C 0.1754(3) 0.0723(3) 0.0732(3) 0.089(2) Uani 1 1 d D U . . .
C13 C 0.1830(2) 0.0283(2) 0.1232(3) 0.0533(13) Uani 1 1 d . . . . .
C14 C 0.1674(3) -0.0249(2) 0.0976(3) 0.0630(15) Uani 1 1 d . . . . .
H14 H 0.1509 -0.0311 0.0507 0.076 Uiso 1 1 calc R U . . .
C15 C 0.1756(2) -0.0681(2) 0.1397(3) 0.0594(14) Uani 1 1 d . . . . .
C16 C 0.1630(4) -0.1255(3) 0.1087(3) 0.085(2) Uani 1 1 d . . . . .
C17 C 0.0069(3) -0.0413(4) 0.0957(4) 0.090(2) Uani 1 1 d . . . . .
C18 C 0.0613(2) -0.0443(3) 0.1676(3) 0.0602(14) Uani 1 1 d . . . . .
C19 C 0.0651(2) -0.0845(2) 0.2122(3) 0.0678(16) Uani 1 1 d . . . . .
H19 H 0.0332 -0.1065 0.1990 0.081 Uiso 1 1 calc R U . . .
C20 C 0.1147(2) -0.0933(2) 0.2756(3) 0.0567(13) Uani 1 1 d . . . . .
C21 C 0.1136(3) -0.1388(3) 0.3207(4) 0.0734(18) Uani 1 1 d . . . . .
C22 C 0.0839(4) 0.0893(6) 0.3522(4) 0.127(4) Uani 1 1 d . . . . .
C23 C 0.1370(2) 0.0624(3) 0.3603(3) 0.0670(16) Uani 1 1 d . . . . .
C24 C 0.1861(3) 0.0631(3) 0.4245(3) 0.082(2) Uani 1 1 d . . . . .
H24 H 0.1862 0.0815 0.4602 0.099 Uiso 1 1 calc R U . . .
C25 C 0.2358(2) 0.0370(3) 0.4377(3) 0.0605(14) Uani 1 1 d . . . . .
C26 C 0.2889(4) 0.0400(4) 0.5105(4) 0.094(2) Uani 1 1 d D . . . .
C27 C 0.0272(4) 0.2444(4) -0.0723(5) 0.118(3) Uani 1 1 d D U . . .
C28 C 0.0865(3) 0.2662(3) -0.0185(3) 0.0716(17) Uani 1 1 d . . . . .
C29 C 0.1209(3) 0.2859(3) -0.0391(3) 0.092(2) Uani 1 1 d . . . . .
H29 H 0.1087 0.2849 -0.0855 0.111 Uiso 1 1 calc R U . . .
C30 C 0.1747(3) 0.3077(3) 0.0090(3) 0.0724(18) Uani 1 1 d D . . . .
C32 C -0.0196(4) 0.3368(4) 0.1041(6) 0.110(3) Uani 1 1 d . U . . .
C33 C 0.0312(2) 0.3473(3) 0.0971(3) 0.0663(16) Uani 1 1 d . . . . .
C34 C 0.0254(3) 0.3867(3) 0.0513(3) 0.0741(18) Uani 1 1 d . . . . .
H34 H -0.0095 0.4051 0.0253 0.089 Uiso 1 1 calc R U . . .
C35 C 0.0701(3) 0.4001(2) 0.0423(3) 0.0646(15) Uani 1 1 d . . . . .
C36 C 0.0613(4) 0.4459(4) -0.0088(4) 0.093(2) Uani 1 1 d . . . . .
C38 C 0.1692(3) 0.2999(3) 0.2961(3) 0.0679(16) Uani 1 1 d D U . . .
C39 C 0.1504(3) 0.3532(3) 0.2957(3) 0.0717(17) Uani 1 1 d . . . . .
H39 H 0.1360 0.3614 0.3233 0.086 Uiso 1 1 calc R U . . .
C40 C 0.1526(2) 0.3934(3) 0.2560(3) 0.0609(14) Uani 1 1 d . . . . .
C41 C 0.1358(3) 0.4525(3) 0.2622(4) 0.082(2) Uani 1 1 d . . . . .

loop_
_atom_site_aniso_label
_atom_site_aniso_U_11
_atom_site_aniso_U_22
_atom_site_aniso_U_33
_atom_site_aniso_U_23
_atom_site_aniso_U_13
_atom_site_aniso_U_12
Ho1 0.04359(13) 0.04583(14) 0.03962(13) 0.00316(10) 0.02090(10) -0.00205(10)
Ho2 0.04015(13) 0.04792(15) 0.04697(14) 0.00659(11) 0.02090(11) 0.00054(10)
F1 0.088(5) 0.083(5) 0.064(4) 0.020(4) 0.015(4) 0.017(4)
F2 0.128(9) 0.111(6) 0.070(6) 0.006(5) 0.061(6) -0.014(8)
F3 0.105(6) 0.076(5) 0.066(5) 0.015(4) 0.025(5) -0.038(5)
F16 0.089(6) 0.117(8) 0.050(4) 0.017(5) 0.006(4) 0.037(6)
F17 0.111(10) 0.148(11) 0.104(9) -0.010(9) 0.013(7) -0.055(9)
F18 0.112(8) 0.221(14) 0.038(4) 0.002(7) 0.038(5) 0.026(9)
F19 0.103(7) 0.166(9) 0.136(7) -0.038(7) 0.044(6) -0.051(7)
F20 0.132(7) 0.144(9) 0.099(7) -0.064(7) 0.033(6) -0.024(7)
F21 0.081(6) 0.160(9) 0.138(8) -0.027(7) 0.015(6) -0.015(6)
F22 0.143(7) 0.171(7) 0.074(5) 0.036(5) 0.058(5) -0.031(6)
F23 0.151(3) 0.156(3) 0.154(3) 0.0051(19) 0.084(2) -0.0055(19)
F24 0.133(4) 0.130(5) 0.122(4) 0.026(4) 0.091(4) -0.021(4)
C31 0.139(5) 0.150(5) 0.125(5) 0.017(4) 0.093(4) -0.008(4)
C37 0.140(6) 0.120(6) 0.103(5) 0.015(5) 0.092(5) 0.009(5)
F31 0.142(8) 0.097(6) 0.110(7) 0.026(5) 0.086(6) -0.001(6)
F32 0.121(6) 0.126(6) 0.113(6) 0.019(5) 0.102(5) -0.002(5)
F33 0.127(6) 0.127(6) 0.082(5) 0.048(5) 0.049(5) 0.008(5)
F3' 0.123(6) 0.146(7) 0.119(6) 0.037(6) 0.063(5) -0.033(6)
F1' 0.170(8) 0.094(6) 0.093(6) 0.029(5) 0.065(7) 0.017(7)
F2' 0.100(8) 0.109(6) 0.043(4) 0.024(4) 0.028(5) -0.012(7)
F16' 0.187(8) 0.179(9) 0.176(8) 0.006(4) 0.090(5) 0.000(4)
F18' 0.119(10) 0.129(10) 0.085(8) -0.056(7) 0.004(6) 0.025(8)
F17' 0.072(7) 0.215(14) 0.094(7) -0.045(11) 0.021(5) -0.002(9)
F19' 0.063(5) 0.155(9) 0.115(7) -0.023(7) 0.019(5) -0.018(6)
F20' 0.130(8) 0.136(8) 0.164(8) -0.048(7) 0.028(7) -0.040(7)
F21' 0.121(7) 0.160(9) 0.087(6) -0.025(7) 0.014(5) -0.030(8)
F22' 0.163(5) 0.162(5) 0.165(5) 0.004(4) 0.090(4) -0.012(4)
F23' 0.132(4) 0.143(5) 0.155(4) -0.013(4) 0.107(4) -0.006(4)
F24' 0.146(4) 0.159(5) 0.125(4) 0.002(4) 0.109(3) 0.002(4)
C31' 0.141(5) 0.150(5) 0.131(4) 0.010(4) 0.082(4) -0.006(4)
C37' 0.142(6) 0.121(6) 0.111(6) 0.015(5) 0.082(5) 0.004(5)
F33' 0.199(8) 0.152(7) 0.110(7) 0.032(6) 0.085(6) 0.001(7)
F32' 0.181(8) 0.176(8) 0.185(8) 0.040(7) 0.087(7) -0.037(7)
F31' 0.162(9) 0.125(7) 0.124(8) 0.051(6) 0.082(6) 0.026(7)
F4 0.429(11) 0.087(4) 0.085(3) -0.033(3) 0.102(5) -0.037(5)
F5 0.137(4) 0.090(4) 0.220(6) -0.044(4) 0.082(4) -0.040(3)
F6 0.143(4) 0.083(3) 0.164(5) -0.036(3) 0.055(4) 0.022(3)
F7 0.073(3) 0.281(7) 0.128(4) 0.061(5) -0.001(3) -0.069(4)
F8 0.145(4) 0.165(5) 0.068(3) -0.031(3) 0.008(3) 0.023(4)
F9 0.096(3) 0.119(4) 0.080(3) 0.015(3) 0.003(2) 0.012(3)
F10 0.125(3) 0.077(3) 0.134(4) 0.038(3) 0.083(3) 0.019(3)
F11 0.112(4) 0.183(5) 0.180(5) 0.099(4) 0.031(4) -0.062(4)
F12 0.253(6) 0.124(4) 0.155(4) 0.036(4) 0.166(5) 0.031(4)
F13 0.094(4) 0.255(8) 0.221(6) 0.050(6) 0.110(4) 0.023(4)
F14 0.110(4) 0.160(5) 0.162(5) 0.007(4) 0.068(4) 0.056(4)
F15 0.139(5) 0.517(12) 0.118(4) -0.067(6) 0.058(4) 0.148(6)
F25 0.159(6) 0.179(6) 0.461(13) 0.001(8) 0.216(8) -0.032(5)
F26 0.089(4) 0.274(8) 0.288(8) 0.117(6) 0.117(5) 0.077(4)
F27 0.125(5) 0.507(14) 0.171(6) -0.005(8) 0.119(5) -0.024(7)
F28 0.107(4) 0.153(5) 0.121(4) 0.071(4) 0.030(3) 0.038(3)
F29 0.229(6) 0.153(5) 0.127(4) 0.072(4) 0.115(5) 0.069(5)
F30 0.172(5) 0.084(3) 0.147(5) 0.035(3) 0.054(4) -0.016(3)
F34 0.168(5) 0.120(4) 0.095(3) 0.009(3) 0.046(3) 0.074(4)
F35 0.137(4) 0.090(3) 0.183(5) -0.042(3) 0.094(4) -0.021(3)
F36 0.149(4) 0.112(3) 0.155(4) -0.005(3) 0.114(4) 0.027(3)
O1 0.056(2) 0.046(2) 0.0447(18) 0.0057(17) 0.0195(17) -0.0035(17)
O2 0.059(2) 0.064(2) 0.046(2) -0.0045(18) 0.0213(18) 0.0087(18)
O3 0.053(2) 0.057(2) 0.0415(19) 0.0041(17) 0.0251(17) -0.0009(17)
O4 0.064(2) 0.057(2) 0.0432(19) 0.0029(17) 0.0270(18) 0.0022(18)
O5 0.051(2) 0.060(2) 0.052(2) 0.0060(18) 0.0218(18) -0.0027(18)
O6 0.056(2) 0.056(2) 0.050(2) 0.0059(18) 0.0266(18) -0.0069(18)
O7 0.050(2) 0.072(3) 0.053(2) 0.006(2) 0.0287(18) 0.0003(18)
O8 0.056(2) 0.058(2) 0.0423(19) 0.0046(17) 0.0246(17) 0.0050(17)
O9 0.0464(19) 0.046(2) 0.060(2) 0.0131(18) 0.0270(17) 0.0023(16)
O10 0.051(2) 0.059(2) 0.065(2) -0.0023(19) 0.0319(19) -0.0063(17)
O11 0.053(2) 0.060(2) 0.056(2) -0.002(2) 0.0197(19) -0.0080(18)
O12 0.056(2) 0.071(3) 0.050(2) 0.0019(19) 0.0295(18) -0.0001(18)
O13 0.050(2) 0.067(3) 0.068(2) 0.012(2) 0.031(2) 0.0020(19)
O14 0.058(2) 0.055(2) 0.060(2) 0.0133(19) 0.0253(19) 0.0098(19)
O15 0.066(2) 0.067(3) 0.058(2) 0.005(2) 0.037(2) 0.0006(19)
O16 0.068(2) 0.062(2) 0.064(2) -0.003(2) 0.043(2) -0.0026(19)
N1 0.041(2) 0.038(2) 0.043(2) 0.0021(19) 0.0165(18) -0.0053(17)
N2 0.037(2) 0.048(3) 0.053(2) 0.003(2) 0.0217(19) -0.0024(18)
N3 0.044(2) 0.049(3) 0.057(2) 0.009(2) 0.028(2) -0.0016(19)
N4 0.036(2) 0.052(3) 0.060(3) 0.010(2) 0.017(2) 0.0010(19)
C1 0.046(3) 0.039(3) 0.044(3) 0.005(2) 0.022(2) 0.001(2)
C2 0.040(3) 0.047(3) 0.054(3) 0.002(2) 0.025(2) 0.001(2)
C3 0.046(3) 0.055(3) 0.095(4) 0.017(3) 0.040(3) 0.002(3)
C4 0.042(3) 0.068(4) 0.096(5) 0.022(4) 0.029(3) -0.002(3)
C5 0.046(3) 0.061(4) 0.086(4) 0.022(3) 0.025(3) 0.004(3)
C6 0.043(3) 0.056(3) 0.062(3) 0.007(3) 0.016(3) -0.002(2)
C7 0.079(5) 0.104(6) 0.065(4) -0.019(4) 0.020(4) -0.025(4)
C8 0.055(4) 0.093(5) 0.122(6) 0.043(5) 0.030(4) 0.014(4)
C9 0.036(3) 0.059(3) 0.057(3) 0.013(3) 0.015(2) 0.003(2)
C10 0.052(4) 0.091(5) 0.128(6) 0.045(5) 0.012(4) -0.024(4)
C11 0.056(4) 0.142(7) 0.077(4) 0.012(5) 0.033(3) 0.029(4)
C12 0.112(5) 0.089(5) 0.061(4) 0.001(4) 0.043(4) -0.022(4)
C13 0.050(3) 0.058(3) 0.044(3) 0.009(3) 0.021(3) 0.001(3)
C14 0.080(4) 0.065(4) 0.040(3) -0.002(3) 0.029(3) -0.006(3)
C15 0.059(3) 0.063(4) 0.050(3) -0.005(3) 0.025(3) 0.000(3)
C16 0.114(6) 0.062(5) 0.056(4) -0.004(4) 0.030(4) -0.005(4)
C17 0.083(5) 0.098(6) 0.063(4) 0.000(4) 0.022(4) -0.024(5)
C18 0.043(3) 0.067(4) 0.059(3) -0.003(3) 0.020(3) -0.004(3)
C19 0.059(4) 0.061(4) 0.075(4) 0.008(3) 0.030(3) -0.014(3)
C20 0.055(3) 0.058(3) 0.062(3) -0.002(3) 0.034(3) -0.006(3)
C21 0.078(4) 0.074(5) 0.081(4) 0.018(4) 0.051(4) -0.007(4)
C22 0.074(6) 0.233(13) 0.075(5) -0.019(7) 0.041(5) 0.028(7)
C23 0.058(4) 0.091(5) 0.064(4) 0.000(3) 0.041(3) 0.009(3)
C24 0.064(4) 0.132(6) 0.054(4) -0.008(4) 0.033(3) 0.021(4)
C25 0.064(4) 0.073(4) 0.044(3) 0.003(3) 0.029(3) 0.000(3)
C26 0.100(6) 0.110(7) 0.063(4) -0.001(5) 0.038(4) 0.009(6)
C27 0.108(5) 0.133(6) 0.096(5) -0.020(5) 0.044(4) -0.023(5)
C28 0.059(4) 0.074(4) 0.061(4) -0.009(3) 0.019(3) 0.001(3)
C29 0.086(5) 0.133(7) 0.051(4) -0.009(4) 0.032(4) -0.011(5)
C30 0.066(4) 0.101(5) 0.054(4) 0.006(4) 0.035(3) 0.002(4)
C32 0.079(5) 0.123(6) 0.132(6) 0.021(5) 0.060(5) 0.010(5)
C33 0.040(3) 0.073(4) 0.079(4) -0.001(4) 0.027(3) 0.007(3)
C34 0.056(4) 0.067(4) 0.083(4) 0.020(4) 0.027(3) 0.018(3)
C35 0.066(4) 0.056(4) 0.057(3) 0.001(3) 0.024(3) 0.005(3)
C36 0.101(6) 0.086(6) 0.082(5) 0.021(5) 0.041(5) 0.028(5)
C38 0.074(4) 0.079(4) 0.060(3) 0.011(3) 0.042(3) -0.004(3)
C39 0.087(4) 0.079(5) 0.066(4) -0.002(4) 0.053(4) 0.000(4)
C40 0.054(3) 0.071(4) 0.058(3) -0.003(3) 0.030(3) 0.004(3)
C41 0.083(5) 0.092(6) 0.084(5) -0.005(4) 0.053(4) 0.017(4)

loop_
_atom_type_symbol
_atom_type_description
_atom_type_scat_dispersion_real
_atom_type_scat_dispersion_imag
_atom_type_scat_source
C C 0.0033 0.0016 'International Tables Vol C Tables 4.2.6.8 and 6.1.1.4'
H H 0.0000 0.0000 'International Tables Vol C Tables 4.2.6.8 and 6.1.1.4'
N N 0.0061 0.0033 'International Tables Vol C Tables 4.2.6.8 and 6.1.1.4'
O O 0.0106 0.0060 'International Tables Vol C Tables 4.2.6.8 and 6.1.1.4'
F F 0.0171 0.0103 'International Tables Vol C Tables 4.2.6.8 and 6.1.1.4'
Ho Ho -0.2175 4.6783 'International Tables Vol C Tables 4.2.6.8 and 6.1.1.4'

loop_
_geom_angle_atom_site_label_1
_geom_angle_atom_site_label_2
_geom_angle_atom_site_label_3
_geom_angle
O5 Ho1 O7 76.55(13)
O5 Ho1 O6 74.16(12)
O7 Ho1 O6 77.44(13)
O5 Ho1 O3 82.57(12)
O7 Ho1 O3 129.41(12)
O6 Ho1 O3 138.98(12)
O5 Ho1 O1 134.92(12)
O7 Ho1 O1 85.85(13)
O6 Ho1 O1 141.74(11)
O3 Ho1 O1 77.30(12)
O5 Ho1 O2 138.97(13)
O7 Ho1 O2 136.72(12)
O6 Ho1 O2 89.06(12)
O3 Ho1 O2 86.87(12)
O1 Ho1 O2 79.89(12)
O5 Ho1 O8 139.86(12)
O7 Ho1 O8 71.77(12)
O6 Ho1 O8 75.41(12)
O3 Ho1 O8 137.05(12)
O1 Ho1 O8 66.68(12)
O2 Ho1 O8 65.04(12)
O5 Ho1 O4 70.25(12)
O7 Ho1 O4 139.20(12)
O6 Ho1 O4 71.29(12)
O3 Ho1 O4 69.19(12)
O1 Ho1 O4 134.68(12)
O2 Ho1 O4 68.93(12)
O8 Ho1 O4 122.53(11)
O5 Ho1 N3 71.46(12)
O7 Ho1 N3 65.63(12)
O6 Ho1 N3 134.02(11)
O3 Ho1 N3 64.13(12)
O1 Ho1 N3 63.48(12)
O2 Ho1 N3 136.70(12)
O8 Ho1 N3 114.91(12)
O4 Ho1 N3 122.04(11)
O11 Ho2 O13 74.63(13)
O11 Ho2 O14 76.25(13)
O13 Ho2 O14 73.68(13)
O11 Ho2 O15 130.18(13)
O13 Ho2 O15 79.75(13)
O14 Ho2 O15 135.01(13)
O11 Ho2 O10 137.95(13)
O13 Ho2 O10 138.76(13)
O14 Ho2 O10 89.05(13)
O15 Ho2 O10 87.68(12)
O11 Ho2 O9 92.77(13)
O13 Ho2 O9 138.33(12)
O14 Ho2 O9 142.59(12)
O15 Ho2 O9 79.01(13)
O10 Ho2 O9 75.34(12)
O11 Ho2 O12 71.14(13)
O13 Ho2 O12 135.46(13)
O14 Ho2 O12 71.19(13)
O15 Ho2 O12 144.74(12)
O10 Ho2 O12 66.83(12)
O9 Ho2 O12 71.42(12)
O11 Ho2 O16 136.49(12)
O13 Ho2 O16 71.57(13)
O14 Ho2 O16 68.58(13)
O15 Ho2 O16 68.87(13)
O10 Ho2 O16 67.26(12)
O9 Ho2 O16 130.74(12)
O12 Ho2 O16 117.90(12)
O11 Ho2 N4 66.50(13)
O13 Ho2 N4 73.72(13)
O14 Ho2 N4 135.52(12)
O15 Ho2 N4 65.59(13)
O10 Ho2 N4 135.08(12)
O9 Ho2 N4 64.92(11)
O12 Ho2 N4 115.66(13)
O16 Ho2 N4 126.29(13)
C31 F23 F24 66.8(11)
F23 F24 C31 55.1(8)
F23 C31 F22 125.4(14)
F23 C31 F24 58.1(10)
F22 C31 F24 104.2(14)
F23 C31 C30 115.4(13)
F22 C31 C30 118.7(12)
F24 C31 C30 113.6(13)
F33 C37 F32 111.0(13)
F33 C37 F31 108.7(14)
F32 C37 F31 100.9(13)
F33 C37 C38 114.1(11)
F32 C37 C38 111.0(11)
F31 C37 C38 110.5(12)
C31' F23' F24' 51.3(9)
C31' F24' F23' 50.9(8)
F22' C31' F23' 126.1(17)
F22' C31' F24' 100.7(16)
F23' C31' F24' 77.8(12)
F22' C31' C30 110.2(14)
F23' C31' C30 117.8(14)
F24' C31' C30 118.0(14)
F33' C37' F31' 108.9(16)
F33' C37' F32' 107.5(16)
F31' C37' F32' 98.7(15)
F33' C37' C38 116.1(14)
F31' C37' C38 114.6(14)
F32' C37' C38 109.5(13)
N1 O1 Ho1 129.7(3)
Ho1 O2 H2A 109.4
Ho1 O2 H2B 109.3
H2A O2 H2B 109.5
C13 O3 Ho1 132.1(3)
C15 O4 Ho1 127.7(4)
C18 O5 Ho1 134.3(4)
C20 O6 Ho1 132.1(3)
C23 O7 Ho1 135.4(4)
C25 O8 Ho1 132.1(3)
N2 O9 Ho2 130.3(3)
Ho2 O10 H10A 109.3
Ho2 O10 H10B 109.3
H10A O10 H10B 109.5
C28 O11 Ho2 135.8(4)
C30 O12 Ho2 133.2(4)
C33 O13 Ho2 133.8(4)
C35 O14 Ho2 133.4(4)
C38 O15 Ho2 132.0(4)
C40 O16 Ho2 127.4(4)
O1 N1 C1 127.3(4)
O1 N1 C6 119.6(4)
C1 N1 C6 112.7(4)
O9 N2 C1 127.3(4)
O9 N2 C9 120.5(4)
C1 N2 C9 112.0(4)
C3 N3 C2 115.3(4)
C3 N3 Ho1 115.0(3)
C2 N3 Ho1 128.8(3)
C2 N4 C5 115.2(4)
C2 N4 Ho2 130.4(3)
C5 N4 Ho2 114.0(3)
N2 C1 N1 107.5(4)
N2 C1 C2 126.4(4)
N1 C1 C2 126.1(4)
N4 C2 N3 126.9(4)
N4 C2 C1 116.6(4)
N3 C2 C1 116.5(4)
N3 C3 C4 122.4(5)
N3 C3 H1 118.8
C4 C3 H1 118.8
C5 C4 C3 118.1(5)
C5 C4 H2 120.9
C3 C4 H2 120.9
N4 C5 C4 121.9(5)
N4 C5 H3 119.1
C4 C5 H3 119.1
C8 C6 N1 111.1(5)
C8 C6 C9 118.0(5)
N1 C6 C9 100.5(4)
C8 C6 C7 109.4(5)
N1 C6 C7 104.7(5)
C9 C6 C7 112.0(5)
C6 C7 H8A 109.5
C6 C7 H8B 109.5
H8A C7 H8B 109.5
C6 C7 H8C 109.5
H8A C7 H8C 109.5
H8B C7 H8C 109.5
C6 C8 H6A 109.5
C6 C8 H6B 109.5
H6A C8 H6B 109.5
C6 C8 H6C 109.5
H6A C8 H6C 109.5
H6B C8 H6C 109.5
C10 C9 N2 110.1(5)
C10 C9 C11 111.3(6)
N2 C9 C11 105.6(4)
C10 C9 C6 117.4(5)
N2 C9 C6 100.1(4)
C11 C9 C6 111.2(5)
C9 C10 H11A 109.5
C9 C10 H11B 109.5
H11A C10 H11B 109.5
C9 C10 H11C 109.5
H11A C10 H11C 109.5
H11B C10 H11C 109.5
C9 C11 H9A 109.5
C9 C11 H9B 109.5
H9A C11 H9B 109.5
C9 C11 H9C 109.5
H9A C11 H9C 109.5
H9B C11 H9C 109.5
F1' C12 F2' 115.7(13)
F2 C12 F3 111.5(11)
F1' C12 F3' 101.1(10)
F2' C12 F3' 99.2(9)
F2 C12 F1 104.8(10)
F3 C12 F1 96.2(9)
F1' C12 C13 118.8(8)
F2' C12 C13 114.7(10)
F2 C12 C13 119.4(12)
F3 C12 C13 116.0(6)
F3' C12 C13 102.8(7)
F1 C12 C13 105.2(6)
O3 C13 C14 127.4(5)
O3 C13 C12 115.5(5)
C14 C13 C12 117.1(5)
C15 C14 C13 121.6(5)
C15 C14 H14 119.2
C13 C14 H14 119.2
O4 C15 C14 127.5(5)
O4 C15 C16 114.5(5)
C14 C15 C16 118.0(5)
F4 C16 F6 111.7(8)
F4 C16 F5 104.5(8)
F6 C16 F5 100.3(7)
F4 C16 C15 115.7(6)
F6 C16 C15 113.5(6)
F5 C16 C15 109.5(7)
F7 C17 F9 106.9(8)
F7 C17 F8 107.6(7)
F9 C17 F8 105.5(7)
F7 C17 C18 113.8(6)
F9 C17 C18 113.3(6)
F8 C17 C18 109.3(7)
O5 C18 C19 127.2(5)
O5 C18 C17 114.2(6)
C19 C18 C17 118.6(6)
C18 C19 C20 122.1(5)
C18 C19 H19 118.9
C20 C19 H19 118.9
O6 C20 C19 128.6(5)
O6 C20 C21 114.1(5)
C19 C20 C21 117.3(5)
F11 C21 F10 106.8(6)
F11 C21 F12 107.7(6)
F10 C21 F12 103.5(6)
F11 C21 C20 114.7(6)
F10 C21 C20 112.2(5)
F12 C21 C20 111.3(6)
F15 C22 F14 111.6(11)
F15 C22 F13 105.6(10)
F14 C22 F13 100.3(7)
F15 C22 C23 115.6(7)
F14 C22 C23 112.1(8)
F13 C22 C23 110.4(10)
O7 C23 C24 128.3(5)
O7 C23 C22 114.4(6)
C24 C23 C22 117.2(6)
C23 C24 C25 121.3(6)
C23 C24 H24 119.3
C25 C24 H24 119.3
O8 C25 C24 127.2(5)
O8 C25 C26 114.5(5)
C24 C25 C26 118.2(6)
F17' C26 F18' 104.8(12)
F17 C26 F16 111.1(13)
F17' C26 F16' 106.0(14)
F18' C26 F16' 106.6(12)
F17 C26 F18 111.1(13)
F16 C26 F18 99.9(10)
F17' C26 C25 115.4(8)
F17 C26 C25 110.0(9)
F18' C26 C25 114.8(8)
F16 C26 C25 112.9(8)
F16' C26 C25 108.6(10)
F18 C26 C25 111.6(8)
F19 C27 F20 106.7(12)
F19' C27 F21' 108.1(12)
F19' C27 F20' 105.1(13)
F21' C27 F20' 106.6(12)
F19 C27 F21 102.6(13)
F20 C27 F21 106.3(11)
F19' C27 C28 115.1(8)
F19 C27 C28 116.2(9)
F20 C27 C28 116.4(10)
F21' C27 C28 114.1(10)
F20' C27 C28 107.2(9)
F21 C27 C28 107.3(9)
O11 C28 C29 128.4(6)
O11 C28 C27 112.3(6)
C29 C28 C27 119.2(7)
C28 C29 C30 120.3(6)
C28 C29 H29 119.9
C30 C29 H29 119.9
O12 C30 C29 127.8(6)
O12 C30 C31' 117.3(9)
C29 C30 C31' 114.5(9)
O12 C30 C31 116.1(8)
C29 C30 C31 115.3(8)
F27 C32 F26 109.1(10)
F27 C32 F25 100.0(10)
F26 C32 F25 102.0(9)
F27 C32 C33 114.8(9)
F26 C32 C33 116.8(8)
F25 C32 C33 112.1(8)
O13 C33 C34 128.7(6)
O13 C33 C32 113.5(6)
C34 C33 C32 117.8(6)
C33 C34 C35 122.0(5)
C33 C34 H34 119.0
C35 C34 H34 119.0
O14 C35 C34 127.2(6)
O14 C35 C36 113.4(6)
C34 C35 C36 119.4(6)
F29 C36 F30 108.4(9)
F29 C36 F28 106.7(7)
F30 C36 F28 106.9(7)
F29 C36 C35 110.9(7)
F30 C36 C35 110.8(7)
F28 C36 C35 112.8(7)
O15 C38 C39 127.3(5)
O15 C38 C37' 115.7(9)
C39 C38 C37' 116.7(9)
O15 C38 C37 114.4(8)
C39 C38 C37 117.9(8)
C40 C39 C38 121.6(6)
C40 C39 H39 119.2
C38 C39 H39 119.2
O16 C40 C39 127.4(6)
O16 C40 C41 113.4(5)
C39 C40 C41 119.2(6)
F34 C41 F36 109.6(6)
F34 C41 F35 105.9(7)
F36 C41 F35 106.5(6)
F34 C41 C40 111.0(6)
F36 C41 C40 112.9(6)
F35 C41 C40 110.6(6)

loop_
_geom_bond_atom_site_label_1
_geom_bond_atom_site_label_2
_geom_bond_distance
Ho1 O5 2.311(3)
Ho1 O7 2.312(4)
Ho1 O6 2.343(3)
Ho1 O3 2.358(3)
Ho1 O1 2.375(3)
Ho1 O2 2.380(3)
Ho1 O8 2.404(3)
Ho1 O4 2.507(4)
Ho1 N3 2.859(4)
Ho2 O11 2.315(4)
Ho2 O13 2.327(4)
Ho2 O14 2.342(4)
Ho2 O15 2.363(4)
Ho2 O10 2.365(3)
Ho2 O9 2.378(3)
Ho2 O12 2.390(3)
Ho2 O16 2.519(4)
Ho2 N4 2.777(4)
F1 C12 1.493(10)
F2 C12 1.311(14)
F3 C12 1.327(10)
F16 C26 1.324(11)
F17 C26 1.297(13)
F18 C26 1.331(11)
F19 C27 1.304(13)
F20 C27 1.307(13)
F21 C27 1.399(13)
F22 C31 1.323(15)
F23 C31 1.237(15)
F23 F24 1.281(16)
F24 C31 1.387(16)
C31 C30 1.514(14)
C37 F33 1.335(15)
C37 F32 1.371(15)
C37 F31 1.379(16)
C37 C38 1.514(14)
F3' C12 1.452(11)
F1' C12 1.219(11)
F2' C12 1.310(13)
F16' C26 1.330(14)
F18' C26 1.304(11)
F17' C26 1.276(13)
F19' C27 1.299(13)
F20' C27 1.376(13)
F21' C27 1.356(14)
F22' C31' 1.290(16)
F23' C31' 1.304(15)
F23' F24' 1.644(15)
F24' C31' 1.312(16)
C31' C30 1.492(15)
C37' F33' 1.311(16)
C37' F31' 1.339(16)
C37' F32' 1.373(16)
C37' C38 1.480(15)
F4 C16 1.226(7)
F5 C16 1.321(9)
F6 C16 1.277(8)
F7 C17 1.283(8)
F8 C17 1.316(9)
F9 C17 1.297(9)
F10 C21 1.298(7)
F11 C21 1.291(7)
F12 C21 1.300(8)
F13 C22 1.326(12)
F14 C22 1.322(12)
F15 C22 1.241(9)
F25 C32 1.286(11)
F26 C32 1.258(10)
F27 C32 1.198(11)
F28 C36 1.320(8)
F29 C36 1.274(9)
F30 C36 1.290(9)
F34 C41 1.302(8)
F35 C41 1.320(8)
F36 C41 1.310(7)
O1 N1 1.281(5)
O2 H2A 0.9599
O2 H2B 0.9600
O3 C13 1.255(6)
O4 C15 1.266(6)
O5 C18 1.258(6)
O6 C20 1.242(6)
O7 C23 1.234(6)
O8 C25 1.244(6)
O9 N2 1.264(5)
O10 H10A 0.9600
O10 H10B 0.9600
O11 C28 1.252(7)
O12 C30 1.229(6)
O13 C33 1.246(6)
O14 C35 1.252(6)
O15 C38 1.245(7)
O16 C40 1.257(6)
N1 C1 1.350(6)
N1 C6 1.497(6)
N2 C1 1.344(6)
N2 C9 1.524(6)
N3 C3 1.333(6)
N3 C2 1.340(6)
N4 C2 1.335(6)
N4 C5 1.348(6)
C1 C2 1.472(6)
C3 C4 1.364(7)
C3 H1 0.9300
C4 C5 1.360(7)
C4 H2 0.9300
C5 H3 0.9300
C6 C8 1.495(8)
C6 C9 1.537(8)
C6 C7 1.544(9)
C7 H8A 0.9600
C7 H8B 0.9600
C7 H8C 0.9600
C8 H6A 0.9600
C8 H6B 0.9600
C8 H6C 0.9600
C9 C10 1.483(8)
C9 C11 1.536(9)
C10 H11A 0.9600
C10 H11B 0.9600
C10 H11C 0.9600
C11 H9A 0.9600
C11 H9B 0.9600
C11 H9C 0.9600
C12 C13 1.497(8)
C13 C14 1.390(8)
C14 C15 1.361(8)
C14 H14 0.9300
C15 C16 1.518(9)
C17 C18 1.523(8)
C18 C19 1.377(8)
C19 C20 1.378(7)
C19 H19 0.9300
C20 C21 1.526(8)
C22 C23 1.519(10)
C23 C24 1.366(8)
C24 C25 1.385(8)
C24 H24 0.9300
C25 C26 1.522(9)
C27 C28 1.520(10)
C28 C29 1.352(9)
C29 C30 1.392(9)
C29 H29 0.9300
C32 C33 1.510(10)
C33 C34 1.366(8)
C34 C35 1.389(8)
C34 H34 0.9300
C35 C36 1.540(9)
C38 C39 1.393(8)
C39 C40 1.359(8)
C39 H39 0.9300
C40 C41 1.539(9)

loop_
_geom_hbond_atom_site_label_D
_geom_hbond_atom_site_label_H
_geom_hbond_atom_site_label_A
_geom_hbond_distance_DH
_geom_hbond_distance_HA
_geom_hbond_distance_DA
_geom_hbond_angle_DHA
_geom_hbond_site_symmetry_A
C11 H9C F3' 0.96 2.68 3.201(14) 114.6 .
C11 H9B F24' 0.96 2.54 3.483(12) 167.6 7
C11 H9B F22 0.96 2.53 3.252(12) 132.1 7
C10 H11B F21 0.96 2.49 3.444(13) 173.1 8_556
C5 H3 O13 0.93 2.47 2.982(7) 114.5 .
C5 H3 O11 0.93 2.44 2.900(7) 110.2 .
C4 H2 F15 0.93 2.57 3.400(7) 148.1 2
C3 H1 O5 0.93 2.45 2.950(7) 114.0 .
O10 H10B O6 0.96 2.49 3.078(5) 119.6 4
O2 H2B O16 0.96 2.01 2.873(5) 147.9 4_545
O2 H2B O10 0.96 2.59 3.217(5) 123.2 4_545

loop_
_geom_torsion_atom_site_label_1
_geom_torsion_atom_site_label_2
_geom_torsion_atom_site_label_3
_geom_torsion_atom_site_label_4
_geom_torsion
F24 F23 C31 F22 85(2)
F24 F23 C31 C30 -103.1(16)
F23 F24 C31 F22 -123.2(16)
F23 F24 C31 C30 106.2(16)
F24' F23' C31' F22' -94(2)
F24' F23' C31' C30 115.5(18)
F23' F24' C31' F22' 124.9(17)
F23' F24' C31' C30 -115.1(18)
Ho1 O1 N1 C1 54.9(6)
Ho1 O1 N1 C6 -132.4(4)
Ho2 O9 N2 C1 52.4(6)
Ho2 O9 N2 C9 -134.1(4)
O9 N2 C1 N1 -177.7(4)
C9 N2 C1 N1 8.4(6)
O9 N2 C1 C2 1.6(8)
C9 N2 C1 C2 -172.3(5)
O1 N1 C1 N2 -176.8(4)
C6 N1 C1 N2 10.0(6)
O1 N1 C1 C2 4.0(8)
C6 N1 C1 C2 -169.2(5)
C5 N4 C2 N3 -3.0(8)
Ho2 N4 C2 N3 169.5(4)
C5 N4 C2 C1 177.1(5)
Ho2 N4 C2 C1 -10.5(7)
C3 N3 C2 N4 -0.8(8)
Ho1 N3 C2 N4 167.1(4)
C3 N3 C2 C1 179.2(5)
Ho1 N3 C2 C1 -12.9(7)
N2 C1 C2 N4 -18.0(8)
N1 C1 C2 N4 161.1(5)
N2 C1 C2 N3 162.1(5)
N1 C1 C2 N3 -18.8(8)
C2 N3 C3 C4 3.9(9)
Ho1 N3 C3 C4 -165.7(5)
N3 C3 C4 C5 -3.1(10)
C2 N4 C5 C4 3.8(9)
Ho2 N4 C5 C4 -169.9(5)
C3 C4 C5 N4 -1.0(10)
O1 N1 C6 C8 37.3(7)
C1 N1 C6 C8 -148.9(5)
O1 N1 C6 C9 163.0(4)
C1 N1 C6 C9 -23.2(5)
O1 N1 C6 C7 -80.7(5)
C1 N1 C6 C7 93.1(5)
O9 N2 C9 C10 39.3(7)
C1 N2 C9 C10 -146.3(5)
O9 N2 C9 C11 -80.9(6)
C1 N2 C9 C11 93.5(5)
O9 N2 C9 C6 163.6(4)
C1 N2 C9 C6 -22.1(6)
C8 C6 C9 C10 -95.4(7)
N1 C6 C9 C10 143.7(5)
C7 C6 C9 C10 33.0(7)
C8 C6 C9 N2 145.5(5)
N1 C6 C9 N2 24.6(5)
C7 C6 C9 N2 -86.1(5)
C8 C6 C9 C11 34.3(7)
N1 C6 C9 C11 -86.6(5)
C7 C6 C9 C11 162.7(5)
Ho1 O3 C13 C14 -28.6(8)
Ho1 O3 C13 C12 150.5(4)
F1' C12 C13 O3 -28.6(13)
F2' C12 C13 O3 -171.5(9)
F2 C12 C13 O3 161.8(9)
F3 C12 C13 O3 23.7(12)
F3' C12 C13 O3 81.9(8)
F1 C12 C13 O3 -81.1(7)
F1' C12 C13 C14 150.7(11)
F2' C12 C13 C14 7.7(12)
F2 C12 C13 C14 -19.0(12)
F3 C12 C13 C14 -157.0(9)
F3' C12 C13 C14 -98.9(8)
F1 C12 C13 C14 98.1(7)
O3 C13 C14 C15 -4.5(9)
C12 C13 C14 C15 176.3(6)
Ho1 O4 C15 C14 26.6(8)
Ho1 O4 C15 C16 -156.0(5)
C13 C14 C15 O4 3.5(10)
C13 C14 C15 C16 -173.8(6)
O4 C15 C16 F4 179.7(8)
C14 C15 C16 F4 -2.7(12)
O4 C15 C16 F6 -49.2(9)
C14 C15 C16 F6 128.4(7)
O4 C15 C16 F5 62.0(8)
C14 C15 C16 F5 -120.4(7)
Ho1 O5 C18 C19 0.3(10)
Ho1 O5 C18 C17 -178.8(5)
F7 C17 C18 O5 -156.9(7)
F9 C17 C18 O5 -34.6(10)
F8 C17 C18 O5 82.8(8)
F7 C17 C18 C19 24.0(11)
F9 C17 C18 C19 146.3(7)
F8 C17 C18 C19 -96.3(8)
O5 C18 C19 C20 -5.1(10)
C17 C18 C19 C20 173.9(7)
Ho1 O6 C20 C19 14.5(9)
Ho1 O6 C20 C21 -167.7(4)
C18 C19 C20 O6 -2.6(10)
C18 C19 C20 C21 179.6(6)
O6 C20 C21 F11 -172.2(7)
C19 C20 C21 F11 5.9(10)
O6 C20 C21 F10 -50.1(8)
C19 C20 C21 F10 128.0(6)
O6 C20 C21 F12 65.3(7)
C19 C20 C21 F12 -116.6(7)
Ho1 O7 C23 C24 -10.7(11)
Ho1 O7 C23 C22 167.4(7)
F15 C22 C23 O7 175.6(11)
F14 C22 C23 O7 -54.9(12)
F13 C22 C23 O7 55.9(11)
F15 C22 C23 C24 -6.0(16)
F14 C22 C23 C24 123.4(8)
F13 C22 C23 C24 -125.7(8)
O7 C23 C24 C25 -5.4(12)
C22 C23 C24 C25 176.5(8)
Ho1 O8 C25 C24 16.5(10)
Ho1 O8 C25 C26 -161.4(5)
C23 C24 C25 O8 1.8(12)
C23 C24 C25 C26 179.6(7)
O8 C25 C26 F17' 31.5(16)
C24 C25 C26 F17' -146.6(15)
O8 C25 C26 F17 82.8(16)
C24 C25 C26 F17 -95.3(16)
O8 C25 C26 F18' 153.5(15)
C24 C25 C26 F18' -24.6(17)
O8 C25 C26 F16 -42.0(12)
C24 C25 C26 F16 139.9(11)
O8 C25 C26 F16' -87.3(14)
C24 C25 C26 F16' 94.6(15)
O8 C25 C26 F18 -153.5(12)
C24 C25 C26 F18 28.4(15)
Ho2 O11 C28 C29 10.9(11)
Ho2 O11 C28 C27 -165.7(5)
F19' C27 C28 O11 39.7(14)
F19 C27 C28 O11 -25.7(15)
F20 C27 C28 O11 -152.7(12)
F21' C27 C28 O11 165.6(11)
F20' C27 C28 O11 -76.7(13)
F21 C27 C28 O11 88.3(11)
F19' C27 C28 C29 -137.2(12)
F19 C27 C28 C29 157.3(13)
F20 C27 C28 C29 30.3(15)
F21' C27 C28 C29 -11.4(15)
F20' C27 C28 C29 106.3(13)
F21 C27 C28 C29 -88.6(12)
O11 C28 C29 C30 1.7(13)
C27 C28 C29 C30 178.1(7)
Ho2 O12 C30 C29 -18.6(11)
Ho2 O12 C30 C31' 169.4(9)
Ho2 O12 C30 C31 151.0(10)
C28 C29 C30 O12 2.7(13)
C28 C29 C30 C31' 174.9(10)
C28 C29 C30 C31 -167.0(11)
F22' C31' C30 O12 -106.9(15)
F23' C31' C30 O12 47.6(19)
F24' C31' C30 O12 138.2(13)
F22' C31' C30 C29 80.0(17)
F23' C31' C30 C29 -125.5(15)
F24' C31' C30 C29 -34.9(18)
F23 C31 C30 O12 40(2)
F22 C31 C30 O12 -147.7(14)
F24 C31 C30 O12 -24.7(18)
F23 C31 C30 C29 -149.3(15)
F22 C31 C30 C29 23(2)
F24 C31 C30 C29 146.2(11)
Ho2 O13 C33 C34 -3.8(10)
Ho2 O13 C33 C32 174.9(6)
F27 C32 C33 O13 52.1(13)
F26 C32 C33 O13 -178.3(9)
F25 C32 C33 O13 -61.1(12)
F27 C32 C33 C34 -129.1(11)
F26 C32 C33 C34 0.5(14)
F25 C32 C33 C34 117.7(10)
O13 C33 C34 C35 -2.8(11)
C32 C33 C34 C35 178.6(7)
Ho2 O14 C35 C34 12.0(9)
Ho2 O14 C35 C36 -170.9(5)
C33 C34 C35 O14 -1.5(10)
C33 C34 C35 C36 -178.4(7)
O14 C35 C36 F29 48.7(9)
C34 C35 C36 F29 -133.9(8)
O14 C35 C36 F30 -71.8(8)
C34 C35 C36 F30 105.5(8)
O14 C35 C36 F28 168.4(6)
C34 C35 C36 F28 -14.3(10)
Ho2 O15 C38 C39 -28.7(10)
Ho2 O15 C38 C37' 145.3(9)
Ho2 O15 C38 C37 157.6(7)
F33' C37' C38 O15 152.5(14)
F31' C37' C38 O15 24.2(19)
F32' C37' C38 O15 -85.6(16)
F33' C37' C38 C39 -33(2)
F31' C37' C38 C39 -161.1(13)
F32' C37' C38 C39 89.1(16)
F33 C37 C38 O15 87.4(14)
F32 C37 C38 O15 -146.3(11)
F31 C37 C38 O15 -35.3(15)
F33 C37 C38 C39 -86.9(14)
F32 C37 C38 C39 39.4(16)
F31 C37 C38 C39 150.4(10)
O15 C38 C39 C40 -5.4(11)
C37' C38 C39 C40 -179.4(10)
C37 C38 C39 C40 168.0(9)
Ho2 O16 C40 C39 27.4(8)
Ho2 O16 C40 C41 -153.6(4)
C38 C39 C40 O16 3.9(10)
C38 C39 C40 C41 -175.0(6)
O16 C40 C41 F34 49.0(8)
C39 C40 C41 F34 -132.0(7)
O16 C40 C41 F36 172.5(6)
C39 C40 C41 F36 -8.4(9)
O16 C40 C41 F35 -68.3(7)
C39 C40 C41 F35 110.8(7)
